data_4123520
loop_
_publ_author_name
'Hinz, Alexander'
'Schulz, Axel'
'Villinger, Alexander'
'Wolter, Jan-Martin'

_publ_section_title
;
 Cyclo-Pnicta-triazanes: Biradicaloids - or Zwitterions?
;
_journal_name_full 'Journal of the American Chemical Society'
_journal_page_first 150316134803000
_journal_paper_doi 10.1021/jacs.5b00959
_journal_year 2015
_chemical_formula_moiety 'C48 H50 I2 N2 P2'
_chemical_formula_sum 'C48 H50 I2 N2 P2'
_chemical_formula_weight 970.64
_chemical_name_systematic
; 
 ? 
;
_space_group_crystal_system monoclinic
_space_group_IT_number 15
_space_group_name_Hall '-C 2yc'
_space_group_name_H-M_alt 'C 1 2/c 1'
_symmetry_space_group_name_Hall '-C 2yc'
_symmetry_space_group_name_H-M 'C 1 2/c 1'
_atom_sites_solution_hydrogens geom
_audit_creation_method SHELXL-97
_cell_angle_alpha 90
_cell_angle_beta 101.686(5)
_cell_angle_gamma 90
_cell_formula_units_Z 4
_cell_length_a 19.7543(16)
_cell_length_b 9.6057(7)
_cell_length_c 23.324(2)
_cell_measurement_reflns_used 5926
_cell_measurement_temperature 173(2)
_cell_measurement_theta_max 22.38
_cell_measurement_theta_min 2.37
_cell_volume 4334.1(6)
_computing_cell_refinement 'Bruker Apex V7.51A'
_computing_data_collection 'Bruker Apex V7.51A'
_computing_data_reduction 'Bruker SAINT'
_computing_molecular_graphics 'ORTEP-3v2.01 (Farrugia, 1997)'
_computing_publication_material SHELXL-2013
_computing_structure_refinement 'SHELXL-2013 (Sheldrick, 2013)'
_computing_structure_solution 'SHELXS-2013 (Sheldrick, 2013)'
_diffrn_ambient_temperature 173(2)
_diffrn_measured_fraction_theta_full 0.999
_diffrn_measured_fraction_theta_max 0.999
_diffrn_measurement_device_type 'Bruker Apex Kappa II-CCD-diffractometer'
_diffrn_measurement_method 'phi and omega scans'
_diffrn_radiation_monochromator graphite
_diffrn_radiation_source 'sealed tube'
_diffrn_radiation_type MoK\a
_diffrn_radiation_wavelength 0.71073
_diffrn_reflns_av_R_equivalents 0.0862
_diffrn_reflns_av_unetI/netI 0.0696
_diffrn_reflns_Laue_measured_fraction_full 0.999
_diffrn_reflns_Laue_measured_fraction_max 0.999
_diffrn_reflns_limit_h_max 25
_diffrn_reflns_limit_h_min -25
_diffrn_reflns_limit_k_max 12
_diffrn_reflns_limit_k_min -12
_diffrn_reflns_limit_l_max 30
_diffrn_reflns_limit_l_min -26
_diffrn_reflns_number 42573
_diffrn_reflns_point_group_measured_fraction_full 0.999
_diffrn_reflns_point_group_measured_fraction_max 0.999
_diffrn_reflns_theta_full 25.242
_diffrn_reflns_theta_max 27.487
_diffrn_reflns_theta_min 2.106
_exptl_absorpt_coefficient_mu 1.560
_exptl_absorpt_correction_T_max 0.7456
_exptl_absorpt_correction_T_min 0.6713
_exptl_absorpt_correction_type multi-scan
_exptl_absorpt_process_details '(SADABS; Sheldrick, 2004)'
_exptl_crystal_colour yellow
_exptl_crystal_density_diffrn 1.488
_exptl_crystal_description plate
_exptl_crystal_F_000 1952
_exptl_crystal_size_max 0.280
_exptl_crystal_size_mid 0.080
_exptl_crystal_size_min 0.030
_refine_diff_density_max 0.872
_refine_diff_density_min -0.963
_refine_diff_density_rms 0.112
_refine_ls_extinction_method none
_refine_ls_goodness_of_fit_ref 1.027
_refine_ls_hydrogen_treatment constr
_refine_ls_matrix_type full
_refine_ls_number_parameters 250
_refine_ls_number_reflns 4986
_refine_ls_number_restraints 0
_refine_ls_restrained_S_all 1.027
_refine_ls_R_factor_all 0.0890
_refine_ls_R_factor_gt 0.0431
_refine_ls_shift/su_max 0.001
_refine_ls_shift/su_mean 0.000
_refine_ls_structure_factor_coef Fsqd
_refine_ls_weighting_details 'w=1/[\s^2^(Fo^2^)+(0.0287P)^2^+10.9617P] where P=(Fo^2^+2Fc^2^)/3'
_refine_ls_weighting_scheme calc
_refine_ls_wR_factor_gt 0.0745
_refine_ls_wR_factor_ref 0.0884
_reflns_Friedel_coverage 0.000
_reflns_number_gt 3303
_reflns_number_total 4986
_reflns_threshold_expression 'I > 2\s(I)'
_cod_data_source_file ja5b00959_si_002.cif
_cod_data_source_block ah010c
_cod_original_cell_volume 4334.2(6)
_cod_database_code 4123520
_shelx_space_group_comment
;
The symmetry employed for this shelxl refinement is uniquely defined
by the following loop, which should always be used as a source of
symmetry information in preference to the above space-group names.
They are only intended as comments.
;
_shelx_estimated_absorpt_t_min 0.669
_shelx_estimated_absorpt_t_max 0.955
_shelxl_version_number 2013-4

loop_
_space_group_symop_operation_xyz
'x, y, z'
'-x, y, -z+1/2'
'x+1/2, y+1/2, z'
'-x+1/2, y+1/2, -z+1/2'
'-x, -y, -z'
'x, -y, z-1/2'
'-x+1/2, -y+1/2, -z'
'x+1/2, -y+1/2, z-1/2'

loop_
_atom_site_label
_atom_site_type_symbol
_atom_site_fract_x
_atom_site_fract_y
_atom_site_fract_z
_atom_site_U_iso_or_equiv
_atom_site_adp_type
_atom_site_occupancy
_atom_site_site_symmetry_order
_atom_site_calc_flag
_atom_site_refinement_flags_posn
_atom_site_refinement_flags_adp
I1 I 0.08801(2) 0.30643(3) 0.31027(2) 0.03665(11) Uani 1 1 d . .
P1 P 0.04461(5) 0.05269(10) 0.29982(4) 0.0217(2) Uani 1 1 d . .
N1 N 0.04272(14) 0.0450(3) 0.22473(12) 0.0184(7) Uani 1 1 d . .
C1 C 0.09983(17) 0.0308(4) 0.19646(16) 0.0205(8) Uani 1 1 d . .
C2 C 0.09701(18) 0.0825(4) 0.13970(17) 0.0242(9) Uani 1 1 d . .
C3 C 0.15590(19) 0.0696(4) 0.11542(18) 0.0319(10) Uani 1 1 d . .
H3 H 0.1547 0.1054 0.0773 0.038 Uiso 1 1 calc R U
C4 C 0.2155(2) 0.0066(4) 0.14487(19) 0.0356(11) Uani 1 1 d . .
H4 H 0.2550 0.0003 0.1276 0.043 Uiso 1 1 calc R U
C5 C 0.21676(19) -0.0467(4) 0.19958(19) 0.0324(10) Uani 1 1 d . .
H5 H 0.2576 -0.0912 0.2199 0.039 Uiso 1 1 calc R U
C6 C 0.16000(18) -0.0375(4) 0.22631(17) 0.0249(9) Uani 1 1 d . .
C7 C 0.03324(18) 0.1400(4) 0.10178(16) 0.0238(9) Uani 1 1 d . .
C8 C 0.0270(2) 0.2831(4) 0.08997(17) 0.0290(10) Uani 1 1 d . .
C9 C -0.0312(2) 0.3315(4) 0.05133(18) 0.0355(11) Uani 1 1 d . .
H9 H -0.0351 0.4281 0.0426 0.043 Uiso 1 1 calc R U
C10 C -0.0834(2) 0.2431(5) 0.02540(18) 0.0364(11) Uani 1 1 d . .
C11 C -0.0759(2) 0.1018(5) 0.03684(17) 0.0332(10) Uani 1 1 d . .
H11 H -0.1117 0.0401 0.0192 0.040 Uiso 1 1 calc R U
C12 C -0.01756(19) 0.0479(4) 0.07328(17) 0.0283(9) Uani 1 1 d . .
C13 C 0.0809(2) 0.3840(4) 0.1203(2) 0.0400(11) Uani 1 1 d . .
H13A H 0.1254 0.3630 0.1097 0.060 Uiso 1 1 calc R U
H13B H 0.0856 0.3755 0.1628 0.060 Uiso 1 1 calc R U
H13C H 0.0669 0.4792 0.1081 0.060 Uiso 1 1 calc R U
C14 C -0.1477(2) 0.2985(5) -0.0148(2) 0.0585(14) Uani 1 1 d . .
H14A H -0.1358 0.3809 -0.0355 0.088 Uiso 1 1 calc R U
H14B H -0.1821 0.3239 0.0083 0.088 Uiso 1 1 calc R U
H14C H -0.1669 0.2267 -0.0434 0.088 Uiso 1 1 calc R U
C15 C -0.0094(2) -0.1083(4) 0.07950(18) 0.0330(10) Uani 1 1 d . .
H15A H -0.0298 -0.1530 0.0422 0.050 Uiso 1 1 calc R U
H15B H -0.0330 -0.1412 0.1101 0.050 Uiso 1 1 calc R U
H15C H 0.0398 -0.1318 0.0902 0.050 Uiso 1 1 calc R U
C16 C 0.16338(18) -0.1086(4) 0.28374(18) 0.0257(9) Uani 1 1 d . .
C17 C 0.20475(18) -0.0579(4) 0.33495(18) 0.0294(10) Uani 1 1 d . .
C18 C 0.2048(2) -0.1266(5) 0.38739(19) 0.0357(11) Uani 1 1 d . .
H18 H 0.2323 -0.0909 0.4225 0.043 Uiso 1 1 calc R U
C19 C 0.1661(2) -0.2455(4) 0.38997(19) 0.0333(10) Uani 1 1 d . .
C20 C 0.1269(2) -0.2977(4) 0.33836(19) 0.0316(10) Uani 1 1 d . .
H20 H 0.1004 -0.3798 0.3396 0.038 Uiso 1 1 calc R U
C21 C 0.12531(19) -0.2326(4) 0.28463(18) 0.0261(9) Uani 1 1 d . .
C22 C 0.2492(2) 0.0707(5) 0.3345(2) 0.0441(12) Uani 1 1 d . .
H22A H 0.2938 0.0438 0.3255 0.066 Uiso 1 1 calc R U
H22B H 0.2569 0.1156 0.3730 0.066 Uiso 1 1 calc R U
H22C H 0.2257 0.1359 0.3046 0.066 Uiso 1 1 calc R U
C23 C 0.1671(2) -0.3196(5) 0.4472(2) 0.0482(12) Uani 1 1 d . .
H23A H 0.1288 -0.3863 0.4423 0.072 Uiso 1 1 calc R U
H23B H 0.1621 -0.2514 0.4773 0.072 Uiso 1 1 calc R U
H23C H 0.2111 -0.3692 0.4591 0.072 Uiso 1 1 calc R U
C24 C 0.0844(2) -0.2958(4) 0.22941(18) 0.0346(10) Uani 1 1 d . .
H24A H 0.0433 -0.2388 0.2150 0.052 Uiso 1 1 calc R U
H24B H 0.0701 -0.3902 0.2376 0.052 Uiso 1 1 calc R U
H24C H 0.1130 -0.2995 0.1997 0.052 Uiso 1 1 calc R U

loop_
_atom_site_aniso_label
_atom_site_aniso_U_11
_atom_site_aniso_U_22
_atom_site_aniso_U_33
_atom_site_aniso_U_23
_atom_site_aniso_U_13
_atom_site_aniso_U_12
I1 0.03737(17) 0.03473(16) 0.03869(19) -0.00986(15) 0.00972(12) -0.01484(13)
P1 0.0178(5) 0.0262(5) 0.0196(6) 0.0013(5) 0.0003(4) -0.0005(4)
N1 0.0187(15) 0.0224(16) 0.0140(17) 0.0006(14) 0.0036(12) 0.0017(12)
C1 0.0148(18) 0.025(2) 0.021(2) -0.0030(17) 0.0016(15) -0.0015(15)
C2 0.024(2) 0.025(2) 0.023(2) -0.0045(18) 0.0045(17) -0.0061(16)
C3 0.030(2) 0.042(3) 0.025(2) -0.001(2) 0.0099(18) -0.0056(19)
C4 0.022(2) 0.050(3) 0.037(3) -0.003(2) 0.0099(19) -0.0022(19)
C5 0.016(2) 0.041(3) 0.040(3) -0.003(2) 0.0028(18) 0.0019(17)
C6 0.0190(19) 0.026(2) 0.029(2) -0.0030(19) 0.0030(16) -0.0017(16)
C7 0.022(2) 0.035(2) 0.015(2) 0.0010(18) 0.0060(16) -0.0023(17)
C8 0.032(2) 0.032(2) 0.024(2) 0.0053(19) 0.0062(18) -0.0024(18)
C9 0.042(3) 0.038(3) 0.028(3) 0.008(2) 0.008(2) 0.005(2)
C10 0.035(2) 0.053(3) 0.020(2) 0.002(2) 0.0010(19) 0.007(2)
C11 0.027(2) 0.052(3) 0.019(2) -0.004(2) 0.0016(18) -0.0073(19)
C12 0.027(2) 0.039(2) 0.019(2) -0.0033(19) 0.0069(17) -0.0050(18)
C13 0.041(3) 0.033(3) 0.043(3) 0.002(2) 0.002(2) -0.006(2)
C14 0.048(3) 0.071(4) 0.047(3) 0.005(3) -0.012(2) 0.010(3)
C15 0.036(2) 0.036(3) 0.027(3) -0.007(2) 0.0063(19) -0.0112(19)
C16 0.0173(19) 0.027(2) 0.032(3) 0.0013(19) 0.0023(17) 0.0058(16)
C17 0.019(2) 0.028(2) 0.036(3) 0.002(2) -0.0062(17) 0.0035(17)
C18 0.028(2) 0.041(3) 0.033(3) -0.001(2) -0.0070(19) 0.009(2)
C19 0.030(2) 0.036(2) 0.033(3) 0.009(2) 0.004(2) 0.0125(19)
C20 0.030(2) 0.023(2) 0.042(3) 0.003(2) 0.0074(19) 0.0065(18)
C21 0.022(2) 0.024(2) 0.031(3) 0.0014(18) 0.0031(17) 0.0085(16)
C22 0.029(2) 0.046(3) 0.048(3) 0.004(2) -0.014(2) -0.002(2)
C23 0.053(3) 0.053(3) 0.037(3) 0.013(3) 0.005(2) 0.008(2)
C24 0.041(2) 0.026(2) 0.038(3) -0.004(2) 0.009(2) -0.0005(19)

loop_
_atom_type_symbol
_atom_type_description
_atom_type_scat_dispersion_real
_atom_type_scat_dispersion_imag
_atom_type_scat_source
C C 0.0033 0.0016 'International Tables Vol C Tables 4.2.6.8 and 6.1.1.4'
H H 0.0000 0.0000 'International Tables Vol C Tables 4.2.6.8 and 6.1.1.4'
N N 0.0061 0.0033 'International Tables Vol C Tables 4.2.6.8 and 6.1.1.4'
P P 0.1023 0.0942 'International Tables Vol C Tables 4.2.6.8 and 6.1.1.4'
I I -0.4742 1.8119 'International Tables Vol C Tables 4.2.6.8 and 6.1.1.4'

loop_
_geom_angle_atom_site_label_1
_geom_angle_atom_site_label_2
_geom_angle_atom_site_label_3
_geom_angle
_geom_angle_site_symmetry_1
_geom_angle_site_symmetry_3
N1 P1 N1 81.18(15) 2 .
N1 P1 I1 111.53(11) 2 .
N1 P1 I1 94.25(10) . .
N1 P1 P1 41.27(10) 2 2
N1 P1 P1 40.13(9) . 2
I1 P1 P1 103.60(3) . 2
C1 N1 P1 133.7(2) . 2
C1 N1 P1 127.6(2) . .
P1 N1 P1 98.60(14) 2 .
C2 C1 C6 119.9(3) . .
C2 C1 N1 121.2(3) . .
C6 C1 N1 118.9(3) . .
C3 C2 C1 118.2(3) . .
C3 C2 C7 117.7(4) . .
C1 C2 C7 123.9(3) . .
C4 C3 C2 122.3(4) . .
C4 C3 H3 118.9 . .
C2 C3 H3 118.9 . .
C5 C4 C3 118.8(4) . .
C5 C4 H4 120.6 . .
C3 C4 H4 120.6 . .
C4 C5 C6 121.9(4) . .
C4 C5 H5 119.0 . .
C6 C5 H5 119.0 . .
C5 C6 C1 118.9(4) . .
C5 C6 C16 118.6(3) . .
C1 C6 C16 122.4(3) . .
C12 C7 C8 120.0(4) . .
C12 C7 C2 119.1(3) . .
C8 C7 C2 120.6(3) . .
C9 C8 C7 119.0(4) . .
C9 C8 C13 120.1(4) . .
C7 C8 C13 120.9(3) . .
C10 C9 C8 121.7(4) . .
C10 C9 H9 119.2 . .
C8 C9 H9 119.2 . .
C9 C10 C11 118.6(4) . .
C9 C10 C14 121.0(4) . .
C11 C10 C14 120.5(4) . .
C10 C11 C12 121.8(4) . .
C10 C11 H11 119.1 . .
C12 C11 H11 119.1 . .
C11 C12 C7 118.8(4) . .
C11 C12 C15 119.2(4) . .
C7 C12 C15 121.9(3) . .
C8 C13 H13A 109.5 . .
C8 C13 H13B 109.5 . .
H13A C13 H13B 109.5 . .
C8 C13 H13C 109.5 . .
H13A C13 H13C 109.5 . .
H13B C13 H13C 109.5 . .
C10 C14 H14A 109.5 . .
C10 C14 H14B 109.5 . .
H14A C14 H14B 109.5 . .
C10 C14 H14C 109.5 . .
H14A C14 H14C 109.5 . .
H14B C14 H14C 109.5 . .
C12 C15 H15A 109.5 . .
C12 C15 H15B 109.5 . .
H15A C15 H15B 109.5 . .
C12 C15 H15C 109.5 . .
H15A C15 H15C 109.5 . .
H15B C15 H15C 109.5 . .
C17 C16 C21 120.3(4) . .
C17 C16 C6 121.4(3) . .
C21 C16 C6 118.2(3) . .
C18 C17 C16 119.0(4) . .
C18 C17 C22 119.7(4) . .
C16 C17 C22 121.3(4) . .
C19 C18 C17 121.9(4) . .
C19 C18 H18 119.0 . .
C17 C18 H18 119.0 . .
C18 C19 C20 118.5(4) . .
C18 C19 C23 121.3(4) . .
C20 C19 C23 120.2(4) . .
C19 C20 C21 121.7(4) . .
C19 C20 H20 119.2 . .
C21 C20 H20 119.2 . .
C20 C21 C16 118.5(4) . .
C20 C21 C24 119.9(4) . .
C16 C21 C24 121.6(4) . .
C17 C22 H22A 109.5 . .
C17 C22 H22B 109.5 . .
H22A C22 H22B 109.5 . .
C17 C22 H22C 109.5 . .
H22A C22 H22C 109.5 . .
H22B C22 H22C 109.5 . .
C19 C23 H23A 109.5 . .
C19 C23 H23B 109.5 . .
H23A C23 H23B 109.5 . .
C19 C23 H23C 109.5 . .
H23A C23 H23C 109.5 . .
H23B C23 H23C 109.5 . .
C21 C24 H24A 109.5 . .
C21 C24 H24B 109.5 . .
H24A C24 H24B 109.5 . .
C21 C24 H24C 109.5 . .
H24A C24 H24C 109.5 . .
H24B C24 H24C 109.5 . .

loop_
_geom_bond_atom_site_label_1
_geom_bond_atom_site_label_2
_geom_bond_distance
_geom_bond_site_symmetry_2
I1 P1 2.5788(10) .
P1 N1 1.706(3) 2
P1 N1 1.746(3) .
P1 P1 2.6169(19) 2
N1 C1 1.424(4) .
N1 P1 1.706(3) 2
C1 C2 1.405(5) .
C1 C6 1.412(5) .
C2 C3 1.399(5) .
C2 C7 1.491(5) .
C3 C4 1.376(5) .
C3 H3 0.9500 .
C4 C5 1.371(6) .
C4 H4 0.9500 .
C5 C6 1.392(5) .
C5 H5 0.9500 .
C6 C16 1.493(5) .
C7 C12 1.400(5) .
C7 C8 1.402(6) .
C8 C9 1.389(5) .
C8 C13 1.507(5) .
C9 C10 1.378(6) .
C9 H9 0.9500 .
C10 C11 1.385(6) .
C10 C14 1.516(6) .
C11 C12 1.386(5) .
C11 H11 0.9500 .
C12 C15 1.512(6) .
C13 H13A 0.9800 .
C13 H13B 0.9800 .
C13 H13C 0.9800 .
C14 H14A 0.9800 .
C14 H14B 0.9800 .
C14 H14C 0.9800 .
C15 H15A 0.9800 .
C15 H15B 0.9800 .
C15 H15C 0.9800 .
C16 C17 1.392(5) .
C16 C21 1.411(5) .
C17 C18 1.390(6) .
C17 C22 1.517(6) .
C18 C19 1.383(6) .
C18 H18 0.9500 .
C19 C20 1.386(6) .
C19 C23 1.508(6) .
C20 C21 1.395(6) .
C20 H20 0.9500 .
C21 C24 1.503(5) .
C22 H22A 0.9800 .
C22 H22B 0.9800 .
C22 H22C 0.9800 .
C23 H23A 0.9800 .
C23 H23B 0.9800 .
C23 H23C 0.9800 .
C24 H24A 0.9800 .
C24 H24B 0.9800 .
C24 H24C 0.9800 .

loop_
_geom_torsion_atom_site_label_1
_geom_torsion_atom_site_label_2
_geom_torsion_atom_site_label_3
_geom_torsion_atom_site_label_4
_geom_torsion
_geom_torsion_site_symmetry_1
_geom_torsion_site_symmetry_4
N1 P1 N1 C1 -172.8(2) 2 .
I1 P1 N1 C1 76.0(3) . .
P1 P1 N1 C1 -177.8(4) 2 .
N1 P1 N1 P1 5.0(2) 2 2
I1 P1 N1 P1 -106.12(12) . 2
P1 N1 C1 C2 30.1(5) 2 .
P1 N1 C1 C2 -152.9(3) . .
P1 N1 C1 C6 -149.5(3) 2 .
P1 N1 C1 C6 27.5(5) . .
C6 C1 C2 C3 -2.7(5) . .
N1 C1 C2 C3 177.7(3) . .
C6 C1 C2 C7 172.0(3) . .
N1 C1 C2 C7 -7.6(6) . .
C1 C2 C3 C4 0.9(6) . .
C7 C2 C3 C4 -174.2(4) . .
C2 C3 C4 C5 0.8(6) . .
C3 C4 C5 C6 -0.8(6) . .
C4 C5 C6 C1 -1.0(6) . .
C4 C5 C6 C16 174.9(4) . .
C2 C1 C6 C5 2.8(5) . .
N1 C1 C6 C5 -177.6(3) . .
C2 C1 C6 C16 -173.0(3) . .
N1 C1 C6 C16 6.7(5) . .
C3 C2 C7 C12 97.5(4) . .
C1 C2 C7 C12 -77.3(5) . .
C3 C2 C7 C8 -76.2(5) . .
C1 C2 C7 C8 109.0(4) . .
C12 C7 C8 C9 2.1(6) . .
C2 C7 C8 C9 175.7(4) . .
C12 C7 C8 C13 179.8(4) . .
C2 C7 C8 C13 -6.6(6) . .
C7 C8 C9 C10 1.4(6) . .
C13 C8 C9 C10 -176.3(4) . .
C8 C9 C10 C11 -2.4(6) . .
C8 C9 C10 C14 177.6(4) . .
C9 C10 C11 C12 -0.2(6) . .
C14 C10 C11 C12 179.8(4) . .
C10 C11 C12 C7 3.6(6) . .
C10 C11 C12 C15 -174.3(4) . .
C8 C7 C12 C11 -4.6(6) . .
C2 C7 C12 C11 -178.3(4) . .
C8 C7 C12 C15 173.3(4) . .
C2 C7 C12 C15 -0.4(6) . .
C5 C6 C16 C17 72.1(5) . .
C1 C6 C16 C17 -112.1(4) . .
C5 C6 C16 C21 -105.5(4) . .
C1 C6 C16 C21 70.3(5) . .
C21 C16 C17 C18 -3.7(6) . .
C6 C16 C17 C18 178.7(3) . .
C21 C16 C17 C22 176.6(4) . .
C6 C16 C17 C22 -1.0(6) . .
C16 C17 C18 C19 1.4(6) . .
C22 C17 C18 C19 -178.9(4) . .
C17 C18 C19 C20 0.8(6) . .
C17 C18 C19 C23 179.5(4) . .
C18 C19 C20 C21 -0.6(6) . .
C23 C19 C20 C21 -179.3(4) . .
C19 C20 C21 C16 -1.7(6) . .
C19 C20 C21 C24 177.6(4) . .
C17 C16 C21 C20 3.9(5) . .
C6 C16 C21 C20 -178.4(3) . .
C17 C16 C21 C24 -175.4(4) . .
C6 C16 C21 C24 2.3(5) . .
